data_7056412
loop_
_publ_author_name
'Liu, Tianlin'
'Qi, Xiujuan'
'Wang, Kangcai'
'Zhang, Jiaheng'
'Zhang, Wenquan'
'Zhang, Qinghua'

_publ_section_title
;
 Green primary energetic materials based on
 N-(3-nitro-1-(trinitromethyl)-1H-1,2,4-triazol-5-yl)nitramide
;
_journal_name_full 'New J. Chem.'
_journal_paper_doi 10.1039/C7NJ01917C
_journal_year 2017
_chemical_formula_moiety 'C3 N9 O10, C2 H6 N5'
_chemical_formula_sum 'C5 H6 N14 O10'
_chemical_formula_weight 422.24
_space_group_crystal_system orthorhombic
_space_group_IT_number 29
_space_group_name_Hall 'P 2c -2ac'
_space_group_name_H-M_alt 'P c a 21'
_symmetry_space_group_name_Hall 'P 2c -2ac'
_symmetry_space_group_name_H-M 'P c a 21'
_atom_sites_solution_hydrogens difmap
_atom_sites_solution_primary direct
_audit_creation_date 2016-05-24
_audit_creation_method
;
Olex2 1.2
(compiled 2016.02.19 svn.r3266 for OlexSys, GUI svn.r5155)
;
_audit_update_record
;
2016-09-06 deposited with the CCDC.
2017-07-12 downloaded from the CCDC.
;
_cell_angle_alpha 90
_cell_angle_beta 90
_cell_angle_gamma 90
_cell_formula_units_Z 4
_cell_length_a 9.2722(11)
_cell_length_b 13.4860(16)
_cell_length_c 12.5676(15)
_cell_measurement_reflns_used 1674
_cell_measurement_temperature 296.15
_cell_measurement_theta_max 20.869
_cell_measurement_theta_min 2.666
_cell_volume 1571.5(3)
_computing_cell_refinement 'SAINT v8.34A (Bruker, 2013)'
_computing_data_reduction 'SAINT v8.34A (Bruker, 2013)'
_computing_molecular_graphics 'Olex2 (Dolomanov et al., 2009)'
_computing_publication_material 'Olex2 (Dolomanov et al., 2009)'
_computing_structure_refinement 'ShelXL (Sheldrick, 2015)'
_computing_structure_solution 'ShelXT (Sheldrick, 2015)'
_diffrn_ambient_temperature 296.15
_diffrn_measured_fraction_theta_full 0.999
_diffrn_measured_fraction_theta_max 0.990
_diffrn_measurement_device_type 'CCD area detector'
_diffrn_measurement_method 'phi and omega scans'
_diffrn_radiation_monochromator graphite
_diffrn_radiation_type MoK\a
_diffrn_radiation_wavelength 0.71073
_diffrn_reflns_av_R_equivalents 0.0332
_diffrn_reflns_av_unetI/netI 0.0432
_diffrn_reflns_Laue_measured_fraction_full 0.999
_diffrn_reflns_Laue_measured_fraction_max 0.990
_diffrn_reflns_limit_h_max 11
_diffrn_reflns_limit_h_min -12
_diffrn_reflns_limit_k_max 17
_diffrn_reflns_limit_k_min -6
_diffrn_reflns_limit_l_max 15
_diffrn_reflns_limit_l_min -15
_diffrn_reflns_number 8984
_diffrn_reflns_point_group_measured_fraction_full 1.000
_diffrn_reflns_point_group_measured_fraction_max 0.991
_diffrn_reflns_theta_full 25.242
_diffrn_reflns_theta_max 27.496
_diffrn_reflns_theta_min 2.666
_exptl_absorpt_coefficient_mu 0.168
_exptl_absorpt_correction_type none
_exptl_crystal_colour 'clear yellowish yellow'
_exptl_crystal_colour_lustre clear
_exptl_crystal_colour_modifier yellowish
_exptl_crystal_colour_primary yellow
_exptl_crystal_density_diffrn 1.785
_exptl_crystal_description block
_exptl_crystal_F_000 856
_exptl_crystal_size_max 0.24
_exptl_crystal_size_mid 0.2
_exptl_crystal_size_min 0.18
_refine_diff_density_max 0.157
_refine_diff_density_min -0.193
_refine_diff_density_rms 0.037
_refine_ls_abs_structure_details
;
 Refined as an inversion twin.
;
_refine_ls_abs_structure_Flack 2(2)
_refine_ls_extinction_method none
_refine_ls_goodness_of_fit_ref 1.008
_refine_ls_hydrogen_treatment refall
_refine_ls_matrix_type full
_refine_ls_number_parameters 287
_refine_ls_number_reflns 3474
_refine_ls_number_restraints 7
_refine_ls_restrained_S_all 1.010
_refine_ls_R_factor_all 0.0726
_refine_ls_R_factor_gt 0.0432
_refine_ls_shift/su_max 0.000
_refine_ls_shift/su_mean 0.000
_refine_ls_structure_factor_coef Fsqd
_refine_ls_weighting_details 'w=1/[\s^2^(Fo^2^)+(0.0420P)^2^] where P=(Fo^2^+2Fc^2^)/3'
_refine_ls_weighting_scheme calc
_refine_ls_wR_factor_gt 0.0818
_refine_ls_wR_factor_ref 0.0927
_reflns_Friedel_coverage 0.909
_reflns_Friedel_fraction_full 1.000
_reflns_Friedel_fraction_max 0.991
_reflns_number_gt 2425
_reflns_number_total 3474
_reflns_threshold_expression 'I > 2\s(I)'
_cod_data_source_file c7nj01917c2.cif
_cod_data_source_block a
_cod_database_code 7056412
_shelx_space_group_comment
;
The symmetry employed for this shelxl refinement is uniquely defined
by the following loop, which should always be used as a source of
symmetry information in preference to the above space-group names.
They are only intended as comments.
;
_olex2_refinement_description
;
1. Twinned data refinement
 Scales: -1(2) 2(2)
2. Uiso/Uaniso restraints and constraints
Uanis(N10) \\sim Ueq: with sigma of 0.01 and sigma for terminal atoms of 0.02
;
_shelx_shelxl_version_number 2014/7
_olex2_submission_special_instructions 'No special instructions were received'

loop_
_space_group_symop_operation_xyz
'x, y, z'
'-x, -y, z+1/2'
'x+1/2, -y, z'
'-x+1/2, y, z+1/2'

loop_
_atom_site_label
_atom_site_type_symbol
_atom_site_fract_x
_atom_site_fract_y
_atom_site_fract_z
_atom_site_U_iso_or_equiv
_atom_site_adp_type
_atom_site_occupancy
_atom_site_site_symmetry_order
_atom_site_calc_flag
_atom_site_refinement_flags_adp
C1 C -0.5850(4) -0.7774(3) -0.5856(3) 0.0348(8) Uani 1 1 d .
C2 C -0.7379(4) -0.7497(3) -0.4678(3) 0.0351(8) Uani 1 1 d .
C3 C -0.9049(4) -0.8856(3) -0.5272(3) 0.0480(10) Uani 1 1 d .
N1 N -0.4558(4) -0.7673(2) -0.6499(3) 0.0414(8) Uani 1 1 d .
N2 N -0.7882(3) -0.6604(2) -0.3195(3) 0.0375(7) Uani 1 1 d .
N3 N -0.8369(3) -0.7166(2) -0.3967(2) 0.0399(8) Uani 1 1 d .
N4 N -0.9055(4) -0.9559(3) -0.4305(3) 0.0608(11) Uani 1 1 d .
N5 N -1.0409(4) -0.8196(3) -0.5230(3) 0.0636(11) Uani 1 1 d .
N6 N -0.9132(6) -0.9526(4) -0.6259(4) 0.0777(14) Uani 1 1 d .
N7 N -0.6094(3) -0.7190(2) -0.4999(2) 0.0355(7) Uani 1 1 d .
N8 N -0.7801(3) -0.8262(2) -0.5335(3) 0.0429(8) Uani 1 1 d .
N9 N -0.6805(3) -0.8433(2) -0.6123(3) 0.0418(8) Uani 1 1 d .
O1 O -0.4508(3) -0.8106(2) -0.7345(2) 0.0540(8) Uani 1 1 d .
O2 O -0.3608(3) -0.7152(3) -0.6155(3) 0.0713(10) Uani 1 1 d .
O3 O -0.6588(3) -0.6494(3) -0.2979(3) 0.0705(10) Uani 1 1 d .
O4 O -0.8829(3) -0.61777(19) -0.2642(2) 0.0449(7) Uani 1 1 d .
O5 O -1.0361(4) -0.7477(3) -0.5813(3) 0.0852(12) Uani 1 1 d .
O6 O -1.1371(3) -0.8442(3) -0.4651(3) 0.0886(12) Uani 1 1 d .
O7 O -0.8164(4) -0.9410(3) -0.3635(3) 0.0675(9) Uani 1 1 d .
O8 O -0.9953(5) -1.0216(3) -0.4360(4) 0.1034(14) Uani 1 1 d .
O9 O -0.8352(6) -1.0238(4) -0.6230(4) 0.1095(17) Uani 1 1 d .
O10 O -0.9942(6) -0.9274(5) -0.6939(4) 0.129(2) Uani 1 1 d .
C4 C -0.2953(4) -0.6188(3) -0.3686(4) 0.0465(10) Uani 1 1 d .
C5 C -0.2831(4) -0.5231(3) -0.5078(3) 0.0387(9) Uani 1 1 d .
N10 N -0.3461(5) -0.6750(4) -0.2915(4) 0.0817(16) Uani 1 1 d U
H10A H -0.434(7) -0.679(4) -0.292(5) 0.093(19) Uiso 1 1 d .
H10B H -0.282(8) -0.712(4) -0.246(5) 0.12(2) Uiso 1 1 d .
N11 N -0.3298(5) -0.4719(3) -0.5924(4) 0.0624(12) Uani 1 1 d .
H11A H -0.271(6) -0.449(4) -0.633(4) 0.060(16) Uiso 1 1 d .
H11B H -0.418(5) -0.461(3) -0.597(3) 0.048(13) Uiso 1 1 d .
N12 N -0.3753(3) -0.5714(3) -0.4408(3) 0.0391(8) Uani 1 1 d .
H12 H -0.466(7) -0.580(4) -0.444(5) 0.097(19) Uiso 1 1 d .
N13 N -0.1495(3) -0.5351(3) -0.4790(3) 0.0535(10) Uani 1 1 d .
N14 N -0.1606(4) -0.5969(3) -0.3907(4) 0.0606(11) Uani 1 1 d .
H14 H -0.083(6) -0.614(4) -0.355(4) 0.083(17) Uiso 1 1 d .

loop_
_atom_site_aniso_label
_atom_site_aniso_U_11
_atom_site_aniso_U_22
_atom_site_aniso_U_33
_atom_site_aniso_U_23
_atom_site_aniso_U_13
_atom_site_aniso_U_12
C1 0.0326(19) 0.035(2) 0.036(2) 0.0034(17) 0.0039(16) 0.0000(17)
C2 0.0281(18) 0.041(2) 0.036(2) -0.0012(16) -0.0050(15) -0.0094(15)
C3 0.048(2) 0.061(3) 0.035(2) -0.007(2) -0.0005(18) -0.025(2)
N1 0.0355(19) 0.0435(19) 0.045(2) 0.0076(16) 0.0046(15) 0.0043(15)
N2 0.0298(17) 0.0467(19) 0.0361(17) 0.0002(15) 0.0011(14) -0.0022(15)
N3 0.0272(15) 0.054(2) 0.0380(18) -0.0111(16) -0.0002(14) -0.0084(14)
N4 0.063(2) 0.064(3) 0.055(2) 0.006(2) 0.007(2) -0.021(2)
N5 0.046(2) 0.096(3) 0.049(2) 0.004(2) -0.0112(19) -0.025(2)
N6 0.083(3) 0.092(4) 0.058(3) -0.022(3) 0.007(3) -0.050(3)
N7 0.0259(14) 0.0399(16) 0.0406(18) -0.0023(14) 0.0007(13) -0.0042(13)
N8 0.0388(17) 0.055(2) 0.0351(18) -0.0062(16) 0.0043(15) -0.0206(15)
N9 0.0455(18) 0.047(2) 0.0330(17) -0.0011(15) 0.0051(15) -0.0106(16)
O1 0.0591(19) 0.0596(18) 0.0433(18) -0.0056(14) 0.0105(13) 0.0066(15)
O2 0.0401(16) 0.098(3) 0.075(2) -0.024(2) 0.0172(16) -0.0231(17)
O3 0.0289(15) 0.119(3) 0.064(2) -0.039(2) -0.0128(14) 0.0000(16)
O4 0.0371(15) 0.0529(16) 0.0448(16) -0.0069(14) 0.0017(12) 0.0019(13)
O5 0.066(2) 0.109(3) 0.081(3) 0.028(2) -0.026(2) -0.014(2)
O6 0.0483(19) 0.135(3) 0.083(3) 0.001(3) 0.012(2) -0.024(2)
O7 0.068(2) 0.076(2) 0.058(2) 0.0108(18) -0.0120(18) -0.0046(17)
O8 0.114(3) 0.103(3) 0.093(3) 0.019(2) 0.002(3) -0.070(3)
O9 0.137(4) 0.082(3) 0.109(4) -0.044(3) 0.024(3) -0.046(3)
O10 0.123(4) 0.210(6) 0.055(2) -0.031(3) -0.025(3) -0.060(4)
C4 0.0245(19) 0.062(3) 0.053(2) 0.008(2) -0.0046(19) -0.0013(18)
C5 0.0296(18) 0.041(2) 0.046(2) -0.0009(19) -0.0017(17) 0.0027(16)
N10 0.034(2) 0.134(4) 0.076(3) 0.050(3) -0.006(2) -0.005(3)
N11 0.045(3) 0.080(3) 0.062(3) 0.023(2) -0.001(2) 0.008(2)
N12 0.0191(15) 0.060(2) 0.0377(17) 0.0020(16) -0.0045(14) 0.0002(15)
N13 0.0273(17) 0.054(2) 0.079(3) 0.022(2) -0.0024(16) -0.0068(15)
N14 0.0221(18) 0.078(3) 0.081(3) 0.033(2) -0.0100(18) -0.0048(17)

loop_
_atom_type_symbol
_atom_type_description
_atom_type_scat_dispersion_real
_atom_type_scat_dispersion_imag
_atom_type_scat_source
C C 0.0033 0.0016 'International Tables Vol C Tables 4.2.6.8 and 6.1.1.4'
H H 0.0000 0.0000 'International Tables Vol C Tables 4.2.6.8 and 6.1.1.4'
N N 0.0061 0.0033 'International Tables Vol C Tables 4.2.6.8 and 6.1.1.4'
O O 0.0106 0.0060 'International Tables Vol C Tables 4.2.6.8 and 6.1.1.4'

loop_
_geom_angle_atom_site_label_1
_geom_angle_atom_site_label_2
_geom_angle_atom_site_label_3
_geom_angle
N7 C1 N1 121.8(3)
N9 C1 N1 118.9(3)
N9 C1 N7 119.3(3)
N3 C2 N8 116.7(3)
N7 C2 N3 134.9(3)
N7 C2 N8 107.9(3)
N4 C3 N5 108.9(3)
N6 C3 N4 105.9(3)
N6 C3 N5 109.0(4)
N8 C3 N4 113.4(3)
N8 C3 N5 110.2(3)
N8 C3 N6 109.3(3)
O1 N1 C1 118.3(4)
O2 N1 C1 117.2(3)
O2 N1 O1 124.5(3)
O3 N2 N3 124.4(3)
O3 N2 O4 119.9(3)
O4 N2 N3 115.7(3)
N2 N3 C2 116.4(3)
O7 N4 C3 116.6(3)
O7 N4 O8 129.3(4)
O8 N4 C3 114.0(4)
O5 N5 C3 114.2(4)
O6 N5 C3 118.0(4)
O6 N5 O5 127.9(5)
O9 N6 C3 114.5(5)
O10 N6 C3 116.4(6)
O10 N6 O9 129.1(6)
C2 N7 C1 102.1(3)
C2 N8 C3 128.7(3)
N9 N8 C2 111.5(3)
N9 N8 C3 119.8(3)
C1 N9 N8 99.1(3)
N10 C4 N12 125.2(4)
N14 C4 N10 128.7(4)
N14 C4 N12 106.1(4)
N11 C5 N12 122.2(4)
N13 C5 N11 126.3(4)
N13 C5 N12 111.5(3)
C4 N10 H10A 113(5)
C4 N10 H10B 121(4)
H10A N10 H10B 126(6)
C5 N11 H11A 119(4)
C5 N11 H11B 118(3)
H11A N11 H11B 123(5)
C4 N12 C5 107.4(3)
C4 N12 H12 121(4)
C5 N12 H12 131(4)
C5 N13 N14 103.0(3)
C4 N14 N13 111.9(3)
C4 N14 H14 128(4)
N13 N14 H14 120(4)

loop_
_geom_bond_atom_site_label_1
_geom_bond_atom_site_label_2
_geom_bond_distance
C1 N1 1.452(5)
C1 N7 1.353(4)
C1 N9 1.298(4)
C2 N3 1.356(5)
C2 N7 1.325(4)
C2 N8 1.378(5)
C3 N4 1.542(6)
C3 N5 1.544(6)
C3 N6 1.537(6)
C3 N8 1.409(5)
N1 O1 1.213(4)
N1 O2 1.207(4)
N2 N3 1.311(4)
N2 O3 1.240(4)
N2 O4 1.259(4)
N4 O7 1.197(5)
N4 O8 1.218(5)
N5 O5 1.216(5)
N5 O6 1.198(5)
N6 O9 1.203(7)
N6 O10 1.187(7)
N8 N9 1.373(4)
C4 N10 1.317(6)
C4 N12 1.335(5)
C4 N14 1.313(5)
C5 N11 1.340(5)
C5 N12 1.365(5)
C5 N13 1.300(5)
N10 H10A 0.82(6)
N10 H10B 0.96(7)
N11 H11A 0.81(5)
N11 H11B 0.83(4)
N12 H12 0.85(6)
N13 N14 1.392(5)
N14 H14 0.88(5)

loop_
_twin_individual_id
_twin_individual_mass_fraction_refined
1 -1(2)
2 2(2)
